data_4065406
loop_
_publ_author_name
'Ren, Shikuo'
'Xie, Zuowei'

_publ_section_title
;
 Reaction of a Zirconocene--Carboryne Complex with Pyridines: Ligand C--H
 Activation
;
_journal_issue 21
_journal_name_full Organometallics
_journal_page_first 5953
_journal_paper_doi 10.1021/om200772q
_journal_volume 30
_journal_year 2011
_chemical_formula_sum 'C25 H29 B10 N Zr'
_chemical_formula_weight 542.81
_chemical_name_systematic
; 
 ? 
;
_space_group_IT_number 7
_symmetry_cell_setting monoclinic
_symmetry_space_group_name_Hall 'P -2yc'
_symmetry_space_group_name_H-M 'P 1 c 1'
_atom_sites_solution_hydrogens geom
_atom_sites_solution_primary direct
_atom_sites_solution_secondary difmap
_audit_creation_method SHELXL-97
_cell_angle_alpha 90.00
_cell_angle_beta 108.179(3)
_cell_angle_gamma 90.00
_cell_formula_units_Z 4
_cell_length_a 10.3747(12)
_cell_length_b 23.269(3)
_cell_length_c 11.4809(12)
_cell_measurement_reflns_used 761
_cell_measurement_temperature 293(2)
_cell_measurement_theta_max 19.72
_cell_measurement_theta_min 2.24
_cell_volume 2633.3(5)
_computing_cell_refinement 'BRUKER SMART CCD DIFFRACTOMETER'
_computing_data_collection 'BRUKER SMART CCD DIFFRACTOMETER'
_computing_data_reduction 'BRUKER SMART CCD DIFFRACTOMETER'
_computing_molecular_graphics 'SIEMENS SHELXTL'
_computing_publication_material 'SIEMENS SHELXTL'
_computing_structure_refinement 'SHELXL-97 (Sheldrick, 1997)'
_computing_structure_solution 'SHELXS-97 (Sheldrick, 1990)'
_diffrn_ambient_temperature 293(2)
_diffrn_measured_fraction_theta_full 0.997
_diffrn_measured_fraction_theta_max 0.997
_diffrn_measurement_device_type 'BRUKER SMART CCD DIFFRACTOMETER'
_diffrn_measurement_method 'OMEGA SCAN'
_diffrn_radiation_monochromator graphite
_diffrn_radiation_source 'fine-focus sealed tube'
_diffrn_radiation_type MoK\a
_diffrn_radiation_wavelength 0.71073
_diffrn_reflns_av_R_equivalents 0.0620
_diffrn_reflns_av_sigmaI/netI 0.1295
_diffrn_reflns_limit_h_max 13
_diffrn_reflns_limit_h_min -13
_diffrn_reflns_limit_k_max 30
_diffrn_reflns_limit_k_min -26
_diffrn_reflns_limit_l_max 12
_diffrn_reflns_limit_l_min -15
_diffrn_reflns_number 17939
_diffrn_reflns_theta_full 28.04
_diffrn_reflns_theta_max 28.04
_diffrn_reflns_theta_min 0.88
_exptl_absorpt_coefficient_mu 0.435
_exptl_absorpt_correction_T_max 1.0000
_exptl_absorpt_correction_T_min 0.709837
_exptl_absorpt_correction_type multi-scan
_exptl_crystal_colour colourless
_exptl_crystal_density_diffrn 1.369
_exptl_crystal_density_meas 0
_exptl_crystal_density_method 'not measured'
_exptl_crystal_description block
_exptl_crystal_F_000 1104
_exptl_crystal_size_max 0.50
_exptl_crystal_size_mid 0.20
_exptl_crystal_size_min 0.20
_refine_diff_density_max 0.440
_refine_diff_density_min -0.537
_refine_diff_density_rms 0.090
_refine_ls_abs_structure_details 'Flack H D (1983), Acta Cryst. A39, 876-881'
_refine_ls_abs_structure_Flack 0.06(4)
_refine_ls_extinction_method none
_refine_ls_goodness_of_fit_ref 0.997
_refine_ls_hydrogen_treatment riding
_refine_ls_matrix_type full
_refine_ls_number_parameters 667
_refine_ls_number_reflns 11224
_refine_ls_number_restraints 2
_refine_ls_restrained_S_all 0.997
_refine_ls_R_factor_all 0.1235
_refine_ls_R_factor_gt 0.0603
_refine_ls_shift/su_max 0.000
_refine_ls_shift/su_mean 0.000
_refine_ls_structure_factor_coef Fsqd
_refine_ls_weighting_details 'calc w=1/[\s^2^(Fo^2^)+(0.0380P)^2^+0.0000P] where P=(Fo^2^+2Fc^2^)/3'
_refine_ls_weighting_scheme calc
_refine_ls_wR_factor_gt 0.0999
_refine_ls_wR_factor_ref 0.1261
_reflns_number_gt 6896
_reflns_number_total 11224
_reflns_threshold_expression >2sigma(I)
_cod_data_source_file om200772q_si_001.cif
_cod_data_source_block 10
_cod_depositor_comments
;
The following automatic conversions were performed:

'_symmetry_cell_setting' value 'Monoclinic' changed to 'monoclinic'
according to /home/saulius/struct/CIF-dictionaries/cif_core.dic
dictionary named 'cif_core.dic' version 2.4.1 from
2010-06-29.

'_exptl_absorpt_correction_type' value 'MULTI-SCAN'
changed to 'multi-scan' according to
/home/saulius/struct/CIF-dictionaries/cif_core.dic dictionary named
'cif_core.dic' version 2.4.1 from 2010-06-29.

Automatic conversion script
Id: cif_fix_values 1715 2011-07-08 13:25:40Z adriana 
;
_cod_original_sg_symbol_H-M Pc
_cod_database_code 4065406

loop_
_symmetry_equiv_pos_as_xyz
'x, y, z'
'x, -y, z+1/2'

loop_
_atom_site_label
_atom_site_type_symbol
_atom_site_fract_x
_atom_site_fract_y
_atom_site_fract_z
_atom_site_U_iso_or_equiv
_atom_site_adp_type
_atom_site_occupancy
_atom_site_symmetry_multiplicity
_atom_site_calc_flag
_atom_site_refinement_flags
Zr1 Zr 0.12086(5) 0.59613(3) 0.69914(5) 0.03213(18) Uani 1 1 d .
Zr1' Zr 0.88102(5) 0.89332(3) 0.29644(5) 0.03350(18) Uani 1 1 d .
N1 N 0.1843(6) 0.6246(3) 0.9107(5) 0.0468(15) Uani 1 1 d .
N1' N 0.9582(6) 0.8798(3) 0.5126(5) 0.0472(15) Uani 1 1 d .
C1' C 0.5284(6) 0.8782(2) 0.2439(5) 0.0278(13) Uani 1 1 d .
C1 C -0.2330(6) 0.6177(3) 0.6187(5) 0.0332(14) Uani 1 1 d .
C2 C -0.1178(6) 0.5933(2) 0.5512(5) 0.0314(14) Uani 1 1 d .
C2' C 0.6364(6) 0.8975(3) 0.1656(5) 0.0316(14) Uani 1 1 d .
C11' C 0.6043(7) 0.8637(3) 0.3763(5) 0.0321(15) Uani 1 1 d .
C11 C -0.1666(6) 0.6363(3) 0.7505(5) 0.0309(14) Uani 1 1 d .
C12' C 0.5238(6) 0.8494(3) 0.4589(5) 0.0302(14) Uani 1 1 d .
C12 C -0.2520(6) 0.6572(3) 0.8245(5) 0.0307(14) Uani 1 1 d .
C13 C -0.3118(7) 0.7105(3) 0.8085(6) 0.0462(18) Uani 1 1 d .
H13A H -0.3051 0.7340 0.7451 0.055 Uiso 1 1 calc R
C13' C 0.4648(7) 0.7961(3) 0.4577(6) 0.0444(17) Uani 1 1 d .
H13B H 0.4692 0.7691 0.3992 0.053 Uiso 1 1 calc R
C14' C 0.3999(8) 0.7821(3) 0.5414(8) 0.062(2) Uani 1 1 d .
H14A H 0.3606 0.7461 0.5395 0.074 Uiso 1 1 calc R
C14 C -0.3812(8) 0.7294(3) 0.8848(7) 0.051(2) Uani 1 1 d .
H14B H -0.4206 0.7657 0.8729 0.062 Uiso 1 1 calc R
C15 C -0.3933(8) 0.6960(4) 0.9772(7) 0.056(2) Uani 1 1 d .
H15A H -0.4396 0.7096 1.0292 0.067 Uiso 1 1 calc R
C15' C 0.3935(8) 0.8221(4) 0.6287(8) 0.066(3) Uani 1 1 d .
H15B H 0.3487 0.8128 0.6849 0.080 Uiso 1 1 calc R
C16 C -0.3361(8) 0.6409(3) 0.9946(7) 0.055(2) Uani 1 1 d .
H16A H -0.3449 0.6172 1.0569 0.066 Uiso 1 1 calc R
C16' C 0.4515(10) 0.8743(4) 0.6331(8) 0.069(3) Uani 1 1 d .
H16B H 0.4488 0.9006 0.6933 0.082 Uiso 1 1 calc R
C17 C -0.2663(9) 0.6226(3) 0.9170(7) 0.050(2) Uani 1 1 d .
H17A H -0.2280 0.5861 0.9275 0.059 Uiso 1 1 calc R
C17' C 0.5142(9) 0.8882(3) 0.5480(7) 0.057(2) Uani 1 1 d .
H17B H 0.5516 0.9246 0.5499 0.068 Uiso 1 1 calc R
C18' C 0.7375(7) 0.8693(3) 0.4077(6) 0.0307(16) Uani 1 1 d .
C18 C -0.0305(7) 0.6312(3) 0.7902(5) 0.0334(16) Uani 1 1 d .
C19' C 0.8389(7) 0.8613(3) 0.5253(6) 0.0378(16) Uani 1 1 d .
C19 C 0.0639(7) 0.6457(3) 0.9098(6) 0.0408(17) Uani 1 1 d .
C20' C 0.8366(9) 0.8399(4) 0.6381(6) 0.064(2) Uani 1 1 d .
H20A H 0.7564 0.8260 0.6477 0.076 Uiso 1 1 calc R
C20 C 0.0523(8) 0.6772(4) 1.0095(6) 0.066(2) Uani 1 1 d .
H20B H -0.0306 0.6928 1.0085 0.079 Uiso 1 1 calc R
C21 C 0.1653(10) 0.6847(4) 1.1085(7) 0.078(3) Uani 1 1 d .
H21A H 0.1600 0.7060 1.1753 0.094 Uiso 1 1 calc R
C21' C 0.9541(10) 0.8397(4) 0.7344(7) 0.077(3) Uani 1 1 d .
H21B H 0.9542 0.8249 0.8096 0.092 Uiso 1 1 calc R
C22' C 1.0697(8) 0.8607(4) 0.7216(7) 0.066(3) Uani 1 1 d .
H22A H 1.1487 0.8619 0.7881 0.080 Uiso 1 1 calc R
C22 C 0.2866(9) 0.6607(4) 1.1096(7) 0.075(3) Uani 1 1 d .
H22B H 0.3634 0.6644 1.1777 0.090 Uiso 1 1 calc R
C23 C 0.2916(8) 0.6315(4) 1.0084(7) 0.059(2) Uani 1 1 d .
H23A H 0.3738 0.6157 1.0081 0.071 Uiso 1 1 calc R
C23' C 1.0691(8) 0.8802(4) 0.6097(7) 0.068(2) Uani 1 1 d .
H23B H 1.1494 0.8944 0.6008 0.082 Uiso 1 1 calc R
C24' C 1.0169(8) 0.7999(3) 0.3438(7) 0.059(2) Uani 1 1 d .
H24A H 1.0627 0.7846 0.4258 0.070 Uiso 1 1 calc R
C24 C 0.2508(8) 0.5128(3) 0.8253(7) 0.0519(19) Uani 1 1 d .
H24B H 0.3092 0.5155 0.9106 0.062 Uiso 1 1 calc R
C25' C 1.0760(8) 0.8339(3) 0.2755(8) 0.060(2) Uani 1 1 d .
H25A H 1.1713 0.8458 0.3004 0.072 Uiso 1 1 calc R
C25 C 0.2949(10) 0.5161(4) 0.7257(10) 0.078(3) Uani 1 1 d .
H25B H 0.3894 0.5212 0.7279 0.094 Uiso 1 1 calc R
C26 C 0.1867(14) 0.5023(4) 0.6218(8) 0.087(4) Uani 1 1 d .
H26A H 0.1922 0.4950 0.5394 0.104 Uiso 1 1 calc R
C26' C 0.9831(9) 0.8392(4) 0.1575(8) 0.060(2) Uani 1 1 d .
H26B H 1.0033 0.8555 0.0863 0.072 Uiso 1 1 calc R
C27' C 0.8654(8) 0.8092(3) 0.1536(7) 0.055(2) Uani 1 1 d .
H27A H 0.7895 0.8003 0.0802 0.066 Uiso 1 1 calc R
C27 C 0.0781(10) 0.4891(4) 0.6634(9) 0.076(3) Uani 1 1 d .
H27B H -0.0076 0.4719 0.6135 0.092 Uiso 1 1 calc R
C28' C 0.8888(8) 0.7856(3) 0.2710(8) 0.052(2) Uani 1 1 d .
H28A H 0.8289 0.7581 0.2933 0.062 Uiso 1 1 calc R
C28 C 0.1162(9) 0.4970(3) 0.7891(9) 0.053(2) Uani 1 1 d .
H28B H 0.0640 0.4855 0.8432 0.064 Uiso 1 1 calc R
C29 C 0.3275(8) 0.6487(4) 0.6836(8) 0.057(2) Uani 1 1 d .
H29A H 0.4221 0.6373 0.7229 0.069 Uiso 1 1 calc R
C29' C 1.0651(9) 0.9693(4) 0.3440(9) 0.071(2) Uani 1 1 d .
H29B H 1.1605 0.9619 0.3896 0.086 Uiso 1 1 calc R
C30 C 0.2495(10) 0.6355(4) 0.5650(8) 0.059(3) Uani 1 1 d .
H30A H 0.2802 0.6131 0.5064 0.071 Uiso 1 1 calc R
C30' C 1.0148(11) 0.9683(4) 0.2234(8) 0.076(3) Uani 1 1 d .
H30B H 1.0664 0.9619 0.1661 0.092 Uiso 1 1 calc R
C31' C 0.8872(11) 0.9884(4) 0.1943(12) 0.105(5) Uani 1 1 d .
H31A H 0.8311 0.9978 0.1106 0.126 Uiso 1 1 calc R
C31 C 0.1303(8) 0.6672(3) 0.5366(7) 0.053(2) Uani 1 1 d .
H31B H 0.0633 0.6708 0.4550 0.064 Uiso 1 1 calc R
C32 C 0.1339(8) 0.7002(3) 0.6398(8) 0.054(2) Uani 1 1 d .
H32A H 0.0692 0.7305 0.6427 0.065 Uiso 1 1 calc R
C32' C 0.8509(13) 1.0012(4) 0.2993(19) 0.158(10) Uani 1 1 d .
H32B H 0.7721 1.0229 0.3049 0.190 Uiso 1 1 calc R
C33 C 0.2549(8) 0.6898(3) 0.7278(8) 0.057(2) Uani 1 1 d .
H33A H 0.2901 0.7109 0.8052 0.069 Uiso 1 1 calc R
C33' C 0.9752(15) 0.9893(4) 0.3945(11) 0.105(5) Uani 1 1 d .
H33B H 0.9943 0.9991 0.4813 0.125 Uiso 1 1 calc R
B3' B 0.5477(7) 0.8330(3) 0.1348(6) 0.0308(16) Uani 1 1 d .
H3' H 0.5995 0.7912 0.1541 0.037 Uiso 1 1 calc R
B3 B -0.2249(7) 0.5458(3) 0.5939(6) 0.0339(17) Uani 1 1 d .
H3 H -0.1857 0.5138 0.6670 0.041 Uiso 1 1 calc R
B4' B 0.3876(8) 0.8431(4) 0.1565(7) 0.0384(19) Uani 1 1 d .
H4' H 0.3356 0.8087 0.1901 0.046 Uiso 1 1 calc R
B4 B -0.3819(8) 0.5806(3) 0.5725(7) 0.0387(18) Uani 1 1 d .
H4 H -0.4450 0.5712 0.6314 0.046 Uiso 1 1 calc R
B5' B 0.3799(8) 0.9153(3) 0.2002(7) 0.0389(19) Uani 1 1 d .
H5' H 0.3229 0.9281 0.2624 0.047 Uiso 1 1 calc R
B5 B -0.3680(8) 0.6497(3) 0.5184(6) 0.0396(19) Uani 1 1 d .
H5 H -0.4235 0.6860 0.5414 0.048 Uiso 1 1 calc R
B6' B 0.5360(8) 0.9483(3) 0.2068(7) 0.0353(17) Uani 1 1 d .
H6' H 0.5808 0.9824 0.2735 0.042 Uiso 1 1 calc R
B6 B -0.2017(8) 0.6584(3) 0.5093(7) 0.0399(19) Uani 1 1 d .
H6 H -0.1474 0.6997 0.5273 0.048 Uiso 1 1 calc R
B7' B 0.5607(9) 0.8781(4) 0.0153(7) 0.042(2) Uani 1 1 d .
H7' H 0.6210 0.8665 -0.0449 0.051 Uiso 1 1 calc R
B7 B -0.1975(8) 0.5402(3) 0.4497(7) 0.0396(19) Uani 1 1 d .
H7 H -0.1417 0.5040 0.4268 0.047 Uiso 1 1 calc R
B8' B 0.4057(9) 0.8428(4) 0.0072(7) 0.043(2) Uani 1 1 d .
H8' H 0.3654 0.8077 -0.0581 0.052 Uiso 1 1 calc R
B8 B -0.3647(8) 0.5316(4) 0.4621(7) 0.041(2) Uani 1 1 d .
H8 H -0.4172 0.4899 0.4473 0.049 Uiso 1 1 calc R
B9' B 0.2961(8) 0.8941(4) 0.0453(7) 0.044(2) Uani 1 1 d .
H9' H 0.1850 0.8926 0.0054 0.053 Uiso 1 1 calc R
B9 B -0.4523(8) 0.5967(3) 0.4171(8) 0.043(2) Uani 1 1 d .
H9 H -0.5628 0.5974 0.3729 0.051 Uiso 1 1 calc R
B10 B -0.3420(8) 0.6455(4) 0.3758(7) 0.044(2) Uani 1 1 d .
H10 H -0.3802 0.6784 0.3047 0.053 Uiso 1 1 calc R
B10' B 0.3893(8) 0.9596(4) 0.0791(7) 0.043(2) Uani 1 1 d .
H10' H 0.3373 1.0014 0.0614 0.051 Uiso 1 1 calc R
B11 B -0.1845(8) 0.6101(4) 0.3978(7) 0.041(2) Uani 1 1 d .
H11 H -0.1196 0.6199 0.3407 0.050 Uiso 1 1 calc R
B11' B 0.5512(8) 0.9485(3) 0.0586(6) 0.0344(17) Uani 1 1 d .
H11' H 0.6047 0.9829 0.0270 0.041 Uiso 1 1 calc R
B12' B 0.4029(8) 0.9156(4) -0.0422(7) 0.048(2) Uani 1 1 d .
H12' H 0.3594 0.9283 -0.1389 0.057 Uiso 1 1 calc R
B12 B -0.3396(9) 0.5725(4) 0.3379(7) 0.048(2) Uani 1 1 d .
H12 H -0.3762 0.5577 0.2422 0.057 Uiso 1 1 calc R

loop_
_atom_site_aniso_label
_atom_site_aniso_U_11
_atom_site_aniso_U_22
_atom_site_aniso_U_33
_atom_site_aniso_U_23
_atom_site_aniso_U_13
_atom_site_aniso_U_12
Zr1 0.0246(4) 0.0392(3) 0.0332(4) 0.0034(3) 0.0099(3) 0.0024(3)
Zr1' 0.0237(4) 0.0441(4) 0.0328(4) 0.0025(3) 0.0089(3) -0.0031(3)
N1 0.030(3) 0.063(4) 0.044(3) 0.006(3) 0.007(3) -0.001(3)
N1' 0.029(3) 0.077(4) 0.028(3) 0.001(3) -0.002(2) 0.000(3)
C1' 0.016(3) 0.038(4) 0.030(3) -0.004(3) 0.009(2) -0.003(3)
C1 0.028(4) 0.036(4) 0.036(3) -0.002(3) 0.011(3) -0.002(3)
C2 0.031(4) 0.034(4) 0.031(3) 0.004(3) 0.012(3) 0.007(3)
C2' 0.028(3) 0.039(4) 0.028(3) 0.001(3) 0.009(3) 0.006(3)
C11' 0.037(4) 0.032(4) 0.027(3) -0.002(3) 0.009(3) -0.003(3)
C11 0.031(4) 0.034(4) 0.030(3) 0.004(3) 0.013(3) 0.009(3)
C12' 0.027(4) 0.031(4) 0.035(4) 0.004(3) 0.012(3) 0.006(3)
C12 0.030(4) 0.034(4) 0.029(3) -0.005(3) 0.011(3) 0.001(3)
C13 0.049(5) 0.038(4) 0.056(5) -0.004(3) 0.022(4) 0.008(3)
C13' 0.054(5) 0.033(4) 0.054(4) 0.003(3) 0.029(4) 0.000(3)
C14' 0.047(5) 0.055(5) 0.091(6) 0.036(5) 0.032(5) 0.003(4)
C14 0.053(5) 0.042(4) 0.058(5) -0.016(4) 0.015(4) 0.009(4)
C15 0.039(5) 0.071(6) 0.065(6) -0.040(5) 0.026(4) -0.013(4)
C15' 0.058(6) 0.085(7) 0.075(6) 0.039(5) 0.047(5) 0.026(5)
C16 0.062(6) 0.059(5) 0.059(5) 0.001(4) 0.039(5) -0.006(4)
C16' 0.102(8) 0.064(6) 0.062(6) 0.007(5) 0.057(6) 0.014(5)
C17 0.071(6) 0.030(4) 0.060(5) 0.001(4) 0.040(5) 0.003(4)
C17' 0.080(7) 0.041(5) 0.065(5) -0.001(4) 0.043(5) -0.016(4)
C18' 0.021(4) 0.038(4) 0.030(4) 0.004(3) 0.005(3) 0.000(3)
C18 0.030(4) 0.044(4) 0.026(3) -0.002(3) 0.008(3) 0.005(3)
C19' 0.034(4) 0.044(4) 0.035(4) 0.005(3) 0.010(3) -0.001(3)
C19 0.036(4) 0.058(5) 0.028(4) 0.005(3) 0.010(3) 0.000(3)
C20' 0.054(5) 0.099(7) 0.037(4) 0.011(4) 0.013(4) -0.006(5)
C20 0.051(5) 0.100(7) 0.045(4) -0.027(4) 0.015(4) -0.011(5)
C21 0.062(7) 0.123(9) 0.041(5) -0.036(5) 0.003(4) -0.022(6)
C21' 0.074(7) 0.114(8) 0.037(4) 0.019(5) 0.011(5) 0.019(6)
C22' 0.034(5) 0.117(8) 0.033(4) -0.005(4) -0.011(3) 0.011(5)
C22 0.053(6) 0.114(8) 0.043(5) -0.012(5) -0.005(4) -0.012(5)
C23 0.039(5) 0.081(6) 0.049(5) 0.006(4) 0.001(4) 0.006(4)
C23' 0.034(5) 0.113(7) 0.048(5) -0.003(5) 0.000(4) 0.003(5)
C24' 0.046(5) 0.056(5) 0.067(5) 0.004(4) 0.007(4) 0.020(4)
C24 0.047(5) 0.051(5) 0.051(5) 0.013(4) 0.005(4) 0.005(4)
C25' 0.036(5) 0.065(6) 0.086(6) -0.006(5) 0.027(5) -0.004(4)
C25 0.070(7) 0.064(6) 0.124(8) 0.040(6) 0.064(7) 0.038(5)
C26 0.157(12) 0.065(6) 0.051(6) 0.014(5) 0.052(7) 0.063(7)
C26' 0.056(6) 0.080(6) 0.058(6) 0.004(5) 0.040(5) 0.008(5)
C27' 0.046(5) 0.067(5) 0.052(5) -0.011(4) 0.017(4) 0.012(4)
C27 0.072(7) 0.044(5) 0.081(7) -0.020(5) -0.022(5) 0.028(5)
C28' 0.043(5) 0.041(4) 0.079(6) 0.000(4) 0.029(5) 0.004(4)
C28 0.049(6) 0.039(5) 0.079(6) 0.024(4) 0.029(5) 0.008(4)
C29 0.028(4) 0.071(6) 0.076(6) 0.008(5) 0.021(4) -0.003(4)
C29' 0.047(6) 0.075(6) 0.084(7) -0.005(5) 0.008(5) -0.028(5)
C30 0.063(7) 0.072(6) 0.061(6) -0.004(5) 0.046(6) -0.014(5)
C30' 0.083(8) 0.083(7) 0.067(6) 0.007(5) 0.028(6) -0.042(6)
C31' 0.042(7) 0.063(7) 0.165(12) 0.059(7) -0.031(7) -0.017(5)
C31 0.053(6) 0.058(5) 0.051(5) 0.018(4) 0.018(4) -0.019(4)
C32 0.041(5) 0.036(5) 0.090(6) 0.012(4) 0.027(5) 0.001(4)
C32' 0.098(11) 0.022(5) 0.41(3) -0.031(10) 0.166(16) -0.019(6)
C33 0.051(5) 0.053(5) 0.073(5) -0.002(4) 0.026(5) -0.028(4)
C33' 0.163(13) 0.075(7) 0.114(9) -0.061(7) 0.097(10) -0.069(8)
B3' 0.027(4) 0.035(4) 0.029(4) -0.006(3) 0.007(3) 0.001(3)
B3 0.034(4) 0.030(4) 0.040(4) 0.006(3) 0.017(4) 0.003(3)
B4' 0.021(4) 0.050(5) 0.042(4) -0.012(4) 0.007(3) -0.011(4)
B4 0.035(5) 0.040(5) 0.043(4) 0.004(4) 0.015(4) -0.005(4)
B5' 0.030(4) 0.049(5) 0.036(4) -0.005(4) 0.009(3) 0.007(4)
B5 0.034(5) 0.049(5) 0.031(4) 0.000(4) 0.004(3) 0.010(4)
B6' 0.036(5) 0.032(4) 0.042(4) -0.003(3) 0.017(4) -0.002(3)
B6 0.038(5) 0.044(5) 0.037(4) 0.003(4) 0.011(4) 0.003(4)
B7' 0.042(5) 0.054(6) 0.031(4) -0.009(4) 0.011(4) -0.002(4)
B7 0.029(4) 0.041(5) 0.048(5) -0.011(4) 0.011(4) -0.004(3)
B8' 0.040(5) 0.063(6) 0.019(4) -0.010(4) -0.001(3) 0.002(4)
B8 0.035(5) 0.040(5) 0.050(5) -0.007(4) 0.015(4) -0.001(4)
B9' 0.017(4) 0.068(6) 0.038(5) -0.003(4) -0.005(3) -0.002(4)
B9 0.024(4) 0.051(5) 0.048(5) -0.004(4) 0.005(4) -0.004(4)
B10 0.027(5) 0.056(6) 0.040(5) 0.008(4) -0.004(4) 0.002(4)
B10' 0.031(5) 0.053(5) 0.036(4) 0.001(4) -0.003(3) 0.016(4)
B11 0.041(5) 0.053(5) 0.032(4) 0.009(4) 0.016(4) -0.006(4)
B11' 0.033(4) 0.039(4) 0.029(4) 0.002(3) 0.006(3) 0.005(3)
B12' 0.035(5) 0.063(6) 0.036(4) -0.008(4) -0.003(4) 0.007(4)
B12 0.047(6) 0.056(6) 0.039(4) -0.005(4) 0.010(4) -0.009(4)

loop_
_atom_type_symbol
_atom_type_description
_atom_type_scat_dispersion_real
_atom_type_scat_dispersion_imag
_atom_type_scat_source
C C 0.0033 0.0016 'International Tables Vol C Tables 4.2.6.8 and 6.1.1.4'
H H 0.0000 0.0000 'International Tables Vol C Tables 4.2.6.8 and 6.1.1.4'
B B 0.0013 0.0007 'International Tables Vol C Tables 4.2.6.8 and 6.1.1.4'
N N 0.0061 0.0033 'International Tables Vol C Tables 4.2.6.8 and 6.1.1.4'
Zr Zr -2.9673 0.5597 'International Tables Vol C Tables 4.2.6.8 and 6.1.1.4'

loop_
_geom_angle_atom_site_label_1
_geom_angle_atom_site_label_2
_geom_angle_atom_site_label_3
_geom_angle
C18 Zr1 N1 56.7(2)
C18 Zr1 C30 136.3(3)
N1 Zr1 C30 119.4(3)
C18 Zr1 C31 107.1(3)
N1 Zr1 C31 120.4(2)
C30 Zr1 C31 32.1(3)
C18 Zr1 C29 125.3(3)
N1 Zr1 C29 88.1(2)
C30 Zr1 C29 31.9(2)
C31 Zr1 C29 53.0(3)
C18 Zr1 C2 69.4(2)
N1 Zr1 C2 126.02(19)
C30 Zr1 C2 101.2(3)
C31 Zr1 C2 77.0(2)
C29 Zr1 C2 129.8(2)
C18 Zr1 C26 140.0(4)
N1 Zr1 C26 125.0(3)
C30 Zr1 C26 81.1(3)
C31 Zr1 C26 103.3(3)
C29 Zr1 C26 93.7(4)
C2 Zr1 C26 93.3(3)
C18 Zr1 C32 83.3(2)
N1 Zr1 C32 89.3(2)
C30 Zr1 C32 53.2(3)
C31 Zr1 C32 32.3(2)
C29 Zr1 C32 53.1(3)
C2 Zr1 C32 88.1(2)
C26 Zr1 C32 133.5(3)
C18 Zr1 C28 92.1(3)
N1 Zr1 C28 82.7(3)
C30 Zr1 C28 131.7(3)
C31 Zr1 C28 155.5(3)
C29 Zr1 C28 126.5(3)
C2 Zr1 C28 96.4(3)
C26 Zr1 C28 53.1(3)
C32 Zr1 C28 172.0(3)
C18 Zr1 C27 108.3(3)
N1 Zr1 C27 114.3(3)
C30 Zr1 C27 111.0(4)
C31 Zr1 C27 124.7(3)
C29 Zr1 C27 125.0(3)
C2 Zr1 C27 77.4(2)
C26 Zr1 C27 31.8(3)
C32 Zr1 C27 156.3(3)
C28 Zr1 C27 31.7(3)
C18 Zr1 C24 109.2(2)
N1 Zr1 C24 72.8(2)
C30 Zr1 C24 109.8(3)
C31 Zr1 C24 141.9(3)
C29 Zr1 C24 95.7(3)
C2 Zr1 C24 126.7(2)
C26 Zr1 C24 52.3(2)
C32 Zr1 C24 145.1(3)
C28 Zr1 C24 31.5(2)
C27 Zr1 C24 51.6(3)
C18 Zr1 C25 140.2(3)
N1 Zr1 C25 96.9(3)
C30 Zr1 C25 81.2(3)
C31 Zr1 C25 112.3(3)
C29 Zr1 C25 77.1(3)
C2 Zr1 C25 124.8(3)
C26 Zr1 C25 31.9(3)
C32 Zr1 C25 129.6(3)
C28 Zr1 C25 52.3(3)
C27 Zr1 C25 51.9(3)
C24 Zr1 C25 31.0(2)
C18' Zr1' N1' 57.1(2)
C18' Zr1' C26' 134.6(3)
N1' Zr1' C26' 121.7(3)
C18' Zr1' C31' 125.8(4)
N1' Zr1' C31' 123.6(3)
C26' Zr1' C31' 93.9(4)
C18' Zr1' C2' 68.6(2)
N1' Zr1' C2' 125.22(19)
C26' Zr1' C2' 100.8(2)
C31' Zr1' C2' 81.7(3)
C18' Zr1' C25' 126.4(3)
N1' Zr1' C25' 90.4(2)
C26' Zr1' C25' 32.4(2)
C31' Zr1' C25' 107.5(4)
C2' Zr1' C25' 130.9(2)
C18' Zr1' C27' 104.4(2)
N1' Zr1' C27' 120.5(2)
C26' Zr1' C27' 32.2(2)
C31' Zr1' C27' 112.6(4)
C2' Zr1' C27' 78.1(2)
C25' Zr1' C27' 53.4(2)
C18' Zr1' C28' 82.7(2)
N1' Zr1' C28' 88.7(2)
C26' Zr1' C28' 52.7(2)
C31' Zr1' C28' 144.3(4)
C2' Zr1' C28' 91.8(2)
C25' Zr1' C28' 52.4(2)
C27' Zr1' C28' 32.3(2)
C18' Zr1' C30' 149.8(3)
N1' Zr1' C30' 113.3(3)
C26' Zr1' C30' 75.6(3)
C31' Zr1' C30' 30.9(3)
C2' Zr1' C30' 109.3(3)
C25' Zr1' C30' 78.9(3)
C27' Zr1' C30' 104.5(3)
C28' Zr1' C30' 127.2(3)
C18' Zr1' C32' 97.4(3)
N1' Zr1' C32' 96.9(5)
C26' Zr1' C32' 125.7(4)
C31' Zr1' C32' 32.3(4)
C2' Zr1' C32' 82.1(4)
C25' Zr1' C32' 130.6(3)
C27' Zr1' C32' 142.5(5)
C28' Zr1' C32' 173.4(5)
C30' Zr1' C32' 53.3(3)
C18' Zr1' C29' 128.4(3)
N1' Zr1' C29' 83.2(3)
C26' Zr1' C29' 92.7(3)
C31' Zr1' C29' 50.1(3)
C2' Zr1' C29' 130.8(3)
C25' Zr1' C29' 80.2(3)
C27' Zr1' C29' 124.9(3)
C28' Zr1' C29' 131.9(3)
C30' Zr1' C29' 30.2(2)
C32' Zr1' C29' 52.6(3)
C18' Zr1' C33' 101.1(3)
N1' Zr1' C33' 72.4(3)
C26' Zr1' C33' 122.6(3)
C31' Zr1' C33' 51.2(4)
C2' Zr1' C33' 113.9(4)
C25' Zr1' C33' 108.3(4)
C27' Zr1' C33' 154.4(3)
C28' Zr1' C33' 153.7(4)
C30' Zr1' C33' 50.9(3)
C32' Zr1' C33' 32.7(4)
C29' Zr1' C33' 30.2(3)
C23 N1 C19 119.9(6)
C23 N1 Zr1 141.7(5)
C19 N1 Zr1 97.7(4)
C23' N1' C19' 119.4(6)
C23' N1' Zr1' 142.7(5)
C19' N1' Zr1' 97.6(4)
C11' C1' B6' 114.6(5)
C11' C1' B3' 117.3(5)
B6' C1' B3' 112.8(5)
C11' C1' B5' 123.3(5)
B6' C1' B5' 63.0(4)
B3' C1' B5' 113.7(5)
C11' C1' C2' 111.5(5)
B6' C1' C2' 61.5(4)
B3' C1' C2' 61.6(4)
B5' C1' C2' 113.3(5)
C11' C1' B4' 124.5(5)
B6' C1' B4' 114.4(5)
B3' C1' B4' 62.8(4)
B5' C1' B4' 62.4(4)
C2' C1' B4' 113.7(4)
C11 C1 B5 125.3(5)
C11 C1 B6 116.7(5)
B5 C1 B6 63.5(4)
C11 C1 B4 122.8(5)
B5 C1 B4 62.0(4)
B6 C1 B4 114.9(5)
C11 C1 B3 114.6(5)
B5 C1 B3 113.2(5)
B6 C1 B3 113.4(5)
B4 C1 B3 62.5(4)
C11 C1 C2 112.5(5)
B5 C1 C2 112.7(5)
B6 C1 C2 61.6(4)
B4 C1 C2 112.7(5)
B3 C1 C2 61.4(4)
C1 C2 B7 106.7(5)
C1 C2 B11 105.9(5)
B7 C2 B11 61.1(4)
C1 C2 B6 58.5(4)
B7 C2 B6 110.2(5)
B11 C2 B6 60.9(4)
C1 C2 B3 59.1(3)
B7 C2 B3 61.4(4)
B11 C2 B3 110.1(5)
B6 C2 B3 108.8(5)
C1 C2 Zr1 111.3(3)
B7 C2 Zr1 129.4(4)
B11 C2 Zr1 132.6(4)
B6 C2 Zr1 117.6(4)
B3 C2 Zr1 113.8(4)
C1' C2' B7' 106.9(5)
C1' C2' B6' 59.0(3)
B7' C2' B6' 109.1(5)
C1' C2' B11' 106.3(4)
B7' C2' B11' 59.8(4)
B6' C2' B11' 60.8(4)
C1' C2' B3' 59.0(4)
B7' C2' B3' 61.4(4)
B6' C2' B3' 108.6(5)
B11' C2' B3' 108.9(5)
C1' C2' Zr1' 112.5(3)
B7' C2' Zr1' 130.5(4)
B6' C2' Zr1' 116.3(4)
B11' C2' Zr1' 130.2(4)
B3' C2' Zr1' 117.3(4)
C18' C11' C12' 126.6(6)
C18' C11' C1' 115.1(6)
C12' C11' C1' 118.1(5)
C18 C11 C12 125.8(6)
C18 C11 C1 114.5(5)
C12 C11 C1 119.8(5)
C13' C12' C17' 117.3(6)
C13' C12' C11' 122.1(6)
C17' C12' C11' 120.4(6)
C13 C12 C17 118.5(6)
C13 C12 C11 122.9(6)
C17 C12 C11 118.5(6)
C14 C13 C12 120.7(7)
C14' C13' C12' 121.1(7)
C13' C14' C15' 119.6(7)
C15 C14 C13 120.9(7)
C14 C15 C16 119.9(7)
C16' C15' C14' 120.7(7)
C17 C16 C15 118.4(7)
C15' C16' C17' 119.3(8)
C12 C17 C16 121.5(7)
C16' C17' C12' 122.0(7)
C11' C18' C19' 129.8(6)
C11' C18' Zr1' 132.2(5)
C19' C18' Zr1' 98.1(4)
C11 C18 C19 128.6(6)
C11 C18 Zr1 132.3(5)
C19 C18 Zr1 99.1(4)
N1' C19' C20' 119.4(6)
N1' C19' C18' 106.4(5)
C20' C19' C18' 134.2(7)
N1 C19 C20 120.4(7)
N1 C19 C18 105.8(6)
C20 C19 C18 133.7(7)
C21' C20' C19' 118.9(8)
C21 C20 C19 118.6(8)
C20 C21 C22 120.2(8)
C22' C21' C20' 120.8(8)
C21' C22' C23' 118.9(7)
C23 C22 C21 118.3(8)
N1 C23 C22 122.6(8)
N1' C23' C22' 122.5(8)
C28' C24' C25' 108.1(7)
C28' C24' Zr1' 73.2(4)
C25' C24' Zr1' 72.9(4)
C25 C24 C28 109.7(8)
C25 C24 Zr1 74.6(4)
C28 C24 Zr1 74.0(4)
C24' C25' C26' 107.8(7)
C24' C25' Zr1' 75.5(4)
C26' C25' Zr1' 73.3(5)
C24 C25 C26 108.3(9)
C24 C25 Zr1 74.4(4)
C26 C25 Zr1 73.4(5)
C27 C26 C25 106.2(7)
C27 C26 Zr1 74.5(5)
C25 C26 Zr1 74.6(5)
C27' C26' C25' 108.5(7)
C27' C26' Zr1' 74.5(4)
C25' C26' Zr1' 74.3(4)
C26' C27' C28' 106.1(7)
C26' C27' Zr1' 73.3(5)
C28' C27' Zr1' 73.9(4)
C28 C27 C26 109.3(9)
C28 C27 Zr1 73.9(5)
C26 C27 Zr1 73.7(5)
C24' C28' C27' 109.5(7)
C24' C28' Zr1' 75.5(4)
C27' C28' Zr1' 73.8(4)
C24 C28 C27 106.4(8)
C24 C28 Zr1 74.6(4)
C27 C28 Zr1 74.4(5)
C30 C29 C33 106.9(8)
C30 C29 Zr1 73.3(5)
C33 C29 Zr1 75.0(4)
C30' C29' C33' 111.3(10)
C30' C29' Zr1' 74.8(5)
C33' C29' Zr1' 75.8(5)
C29 C30 C31 108.5(8)
C29 C30 Zr1 74.7(5)
C31 C30 Zr1 74.5(4)
C29' C30' C31' 106.9(10)
C29' C30' Zr1' 75.0(5)
C31' C30' Zr1' 73.9(5)
C30' C31' C32' 111.6(12)
C30' C31' Zr1' 75.2(5)
C32' C31' Zr1' 74.5(7)
C30 C31 C32 107.8(8)
C30 C31 Zr1 73.4(4)
C32 C31 Zr1 74.4(4)
C33 C32 C31 107.7(8)
C33 C32 Zr1 75.2(4)
C31 C32 Zr1 73.4(4)
C31' C32' C33' 101.3(9)
C31' C32' Zr1' 73.2(6)
C33' C32' Zr1' 74.5(6)
C32 C33 C29 109.0(8)
C32 C33 Zr1 73.6(4)
C29 C33 Zr1 72.7(4)
C29' C33' C32' 108.8(11)
C29' C33' Zr1' 74.0(5)
C32' C33' Zr1' 72.7(6)
C1' B3' B8' 106.0(5)
C1' B3' C2' 59.3(3)
B8' B3' C2' 108.2(5)
C1' B3' B7' 105.1(5)
B8' B3' B7' 61.1(4)
C2' B3' B7' 58.7(4)
C1' B3' B4' 58.7(4)
B8' B3' B4' 61.0(4)
C2' B3' B4' 108.4(5)
B7' B3' B4' 109.5(5)
C1 B3 C2 59.5(4)
C1 B3 B4 58.7(4)
C2 B3 B4 108.1(5)
C1 B3 B8 104.8(5)
C2 B3 B8 107.5(5)
B4 B3 B8 59.5(4)
C1 B3 B7 105.0(5)
C2 B3 B7 58.7(4)
B4 B3 B7 108.3(5)
B8 B3 B7 60.9(4)
C1' B4' B5' 58.7(4)
C1' B4' B3' 58.4(4)
B5' B4' B3' 107.2(5)
C1' B4' B8' 103.9(5)
B5' B4' B8' 107.7(6)
B3' B4' B8' 58.6(4)
C1' B4' B9' 105.7(6)
B5' B4' B9' 60.6(5)
B3' B4' B9' 107.5(6)
B8' B4' B9' 60.4(5)
C1 B4 B9 105.0(5)
C1 B4 B5 58.4(4)
B9 B4 B5 59.6(4)
C1 B4 B8 105.5(5)
B9 B4 B8 60.3(4)
B5 B4 B8 107.6(5)
C1 B4 B3 58.8(4)
B9 B4 B3 108.3(5)
B5 B4 B3 107.3(5)
B8 B4 B3 60.4(4)
C1' B5' B10' 105.2(5)
C1' B5' B4' 58.8(4)
B10' B5' B4' 108.4(5)
C1' B5' B6' 58.3(4)
B10' B5' B6' 60.3(4)
B4' B5' B6' 107.6(5)
C1' B5' B9' 105.5(5)
B10' B5' B9' 60.3(4)
B4' B5' B9' 60.3(4)
B6' B5' B9' 108.5(5)
C1 B5 B9 106.4(6)
C1 B5 B10 106.1(5)
B9 B5 B10 61.5(5)
C1 B5 B4 59.5(4)
B9 B5 B4 60.2(5)
B10 B5 B4 109.7(6)
C1 B5 B6 58.3(4)
B9 B5 B6 109.8(6)
B10 B5 B6 60.8(4)
B4 B5 B6 108.5(6)
C1' B6' C2' 59.5(3)
C1' B6' B11' 105.7(5)
C2' B6' B11' 59.6(4)
C1' B6' B5' 58.7(4)
C2' B6' B5' 108.2(5)
B11' B6' B5' 108.5(5)
C1' B6' B10' 104.8(5)
C2' B6' B10' 108.0(5)
B11' B6' B10' 60.8(4)
B5' B6' B10' 59.4(4)
C1 B6 C2 60.0(4)
C1 B6 B11 105.7(5)
C2 B6 B11 59.2(4)
C1 B6 B5 58.2(4)
C2 B6 B5 107.2(5)
B11 B6 B5 107.0(6)
C1 B6 B10 104.5(6)
C2 B6 B10 107.2(6)
B11 B6 B10 60.3(5)
B5 B6 B10 58.8(4)
C2' B7' B11' 60.6(4)
C2' B7' B3' 59.9(4)
B11' B7' B3' 108.4(5)
C2' B7' B8' 107.2(5)
B11' B7' B8' 108.7(6)
B3' B7' B8' 58.7(4)
C2' B7' B12' 108.7(5)
B11' B7' B12' 61.0(4)
B3' B7' B12' 107.1(6)
B8' B7' B12' 59.9(5)
C2 B7 B11 59.5(4)
C2 B7 B3 59.9(4)
B11 B7 B3 107.6(5)
C2 B7 B12 107.3(5)
B11 B7 B12 60.0(4)
B3 B7 B12 107.6(5)
C2 B7 B8 107.3(5)
B11 B7 B8 108.0(6)
B3 B7 B8 59.5(4)
B12 B7 B8 60.2(4)
B3' B8' B7' 60.2(4)
B3' B8' B4' 60.4(4)
B7' B8' B4' 108.2(5)
B3' B8' B12' 108.6(6)
B7' B8' B12' 60.3(5)
B4' B8' B12' 107.8(6)
B3' B8' B9' 108.5(5)
B7' B8' B9' 108.2(6)
B4' B8' B9' 59.9(5)
B12' B8' B9' 59.9(5)
B4 B8 B9 59.6(4)
B4 B8 B3 60.2(4)
B9 B8 B3 107.6(6)
B4 B8 B7 107.7(6)
B9 B8 B7 107.7(6)
B3 B8 B7 59.5(4)
B4 B8 B12 107.6(6)
B9 B8 B12 60.1(5)
B3 B8 B12 107.3(6)
B7 B8 B12 59.7(4)
B10' B9' B4' 106.3(5)
B10' B9' B12' 59.5(5)
B4' B9' B12' 107.7(6)
B10' B9' B5' 59.0(4)
B4' B9' B5' 59.1(4)
B12' B9' B5' 106.7(6)
B10' B9' B8' 106.2(6)
B4' B9' B8' 59.8(4)
B12' B9' B8' 59.8(5)
B5' B9' B8' 106.1(5)
B5 B9 B4 60.2(5)
B5 B9 B8 108.0(6)
B4 B9 B8 60.1(4)
B5 B9 B10 59.5(5)
B4 B9 B10 108.1(6)
B8 B9 B10 108.2(6)
B5 B9 B12 107.1(6)
B4 B9 B12 108.8(6)
B8 B9 B12 61.1(5)
B10 B9 B12 59.1(5)
B5 B10 B12 107.8(6)
B5 B10 B11 107.3(5)
B12 B10 B11 60.2(5)
B5 B10 B9 59.0(5)
B12 B10 B9 60.5(5)
B11 B10 B9 107.8(6)
B5 B10 B6 60.4(4)
B12 B10 B6 107.8(6)
B11 B10 B6 59.1(4)
B9 B10 B6 107.5(6)
B5' B10' B12' 108.8(6)
B5' B10' B6' 60.3(4)
B12' B10' B6' 107.9(5)
B5' B10' B9' 60.7(5)
B12' B10' B9' 60.3(5)
B6' B10' B9' 108.7(5)
B5' B10' B11' 107.8(5)
B12' B10' B11' 60.2(4)
B6' B10' B11' 59.2(4)
B9' B10' B11' 108.4(6)
C2 B11 B7 59.4(4)
C2 B11 B6 60.0(4)
B7 B11 B6 108.1(5)
C2 B11 B12 108.1(5)
B7 B11 B12 61.1(5)
B6 B11 B12 108.2(6)
C2 B11 B10 108.0(5)
B7 B11 B10 108.3(6)
B6 B11 B10 60.5(5)
B12 B11 B10 59.3(5)
B7' B11' C2' 59.6(4)
B7' B11' B6' 108.0(5)
C2' B11' B6' 59.6(4)
B7' B11' B12' 61.4(4)
C2' B11' B12' 108.2(5)
B6' B11' B12' 107.9(6)
B7' B11' B10' 108.5(6)
C2' B11' B10' 107.3(5)
B6' B11' B10' 60.0(4)
B12' B11' B10' 59.4(4)
B10' B12' B11' 60.4(4)
B10' B12' B8' 107.2(6)
B11' B12' B8' 106.0(5)
B10' B12' B9' 60.2(5)
B11' B12' B9' 108.5(5)
B8' B12' B9' 60.4(5)
B10' B12' B7' 106.3(5)
B11' B12' B7' 57.7(4)
B8' B12' B7' 59.8(5)
B9' B12' B7' 108.2(6)
B10 B12 B11 60.5(5)
B10 B12 B9 60.4(5)
B11 B12 B9 107.9(6)
B10 B12 B7 107.5(6)
B11 B12 B7 58.9(4)
B9 B12 B7 107.0(5)
B10 B12 B8 107.4(6)
B11 B12 B8 107.0(5)
B9 B12 B8 58.8(4)
B7 B12 B8 60.0(4)

loop_
_geom_bond_atom_site_label_1
_geom_bond_atom_site_label_2
_geom_bond_distance
Zr1 C18 2.291(6)
Zr1 N1 2.402(6)
Zr1 C30 2.505(7)
Zr1 C31 2.519(7)
Zr1 C29 2.522(7)
Zr1 C2 2.529(6)
Zr1 C26 2.530(8)
Zr1 C32 2.531(7)
Zr1 C28 2.534(8)
Zr1 C27 2.541(8)
Zr1 C24 2.542(7)
Zr1 C25 2.545(8)
Zr1' C18' 2.313(7)
Zr1' N1' 2.379(5)
Zr1' C26' 2.511(7)
Zr1' C31' 2.515(9)
Zr1' C2' 2.515(6)
Zr1' C25' 2.523(8)
Zr1' C27' 2.525(7)
Zr1' C28' 2.527(7)
Zr1' C30' 2.531(8)
Zr1' C32' 2.531(10)
Zr1' C29' 2.534(8)
Zr1' C33' 2.555(9)
N1 C23 1.321(8)
N1 C19 1.340(8)
N1' C23' 1.329(8)
N1' C19' 1.361(8)
C1' C11' 1.515(8)
C1' B6' 1.693(9)
C1' B3' 1.696(8)
C1' B5' 1.700(9)
C1' C2' 1.701(8)
C1' B4' 1.701(9)
C1 C11 1.518(8)
C1 B5 1.684(10)
C1 B6 1.685(9)
C1 B4 1.703(10)
C1 B3 1.703(9)
C1 C2 1.711(8)
C2 B7 1.723(9)
C2 B11 1.724(9)
C2 B6 1.738(9)
C2 B3 1.744(9)
C2' B7' 1.720(9)
C2' B6' 1.735(9)
C2' B11' 1.737(9)
C2' B3' 1.740(9)
C11' C18' 1.321(9)
C11' C12' 1.485(8)
C11 C18 1.347(8)
C11 C12 1.487(8)
C12' C13' 1.381(8)
C12' C17' 1.391(9)
C12 C13 1.373(9)
C12 C17 1.377(9)
C13 C14 1.368(9)
C13' C14' 1.374(9)
C14' C15' 1.383(11)
C14 C15 1.353(10)
C15 C16 1.400(10)
C15' C16' 1.351(11)
C16 C17 1.378(9)
C16' C17' 1.371(9)
C18' C19' 1.441(9)
C18 C19 1.456(8)
C19' C20' 1.395(9)
C19 C20 1.395(9)
C20' C21' 1.367(11)
C20 C21 1.366(10)
C21 C22 1.373(12)
C21' C22' 1.344(11)
C22' C23' 1.360(10)
C22 C23 1.361(10)
C24' C28' 1.372(10)
C24' C25' 1.383(10)
C24 C25 1.359(10)
C24 C28 1.377(10)
C25' C26' 1.402(11)
C25 C26 1.396(13)
C26 C27 1.388(14)
C26' C27' 1.395(11)
C27' C28' 1.404(10)
C27 C28 1.384(12)
C29 C30 1.384(11)
C29 C33 1.408(10)
C29' C30' 1.319(11)
C29' C33' 1.326(13)
C30 C31 1.389(11)
C30' C31' 1.344(14)
C31' C32' 1.402(18)
C31 C32 1.403(10)
C32 C33 1.366(10)
C32' C33' 1.433(19)
B3' B8' 1.738(10)
B3' B7' 1.766(11)
B3' B4' 1.770(10)
B3 B4 1.767(10)
B3 B8 1.770(11)
B3 B7 1.770(10)
B4' B5' 1.763(11)
B4' B8' 1.782(11)
B4' B9' 1.784(11)
B4 B9 1.745(11)
B4 B5 1.745(11)
B4 B8 1.754(10)
B5' B10' 1.757(11)
B5' B6' 1.772(11)
B5' B9' 1.788(10)
B5 B9 1.733(11)
B5 B10 1.743(11)
B5 B6 1.773(11)
B6' B11' 1.757(10)
B6' B10' 1.773(10)
B6 B11 1.754(11)
B6 B10 1.780(11)
B7' B11' 1.723(11)
B7' B8' 1.782(12)
B7' B12' 1.790(11)
B7 B11 1.752(11)
B7 B12 1.790(12)
B7 B8 1.795(10)
B8' B12' 1.783(12)
B8' B9' 1.793(12)
B8 B9 1.758(11)
B8 B12 1.799(11)
B9' B10' 1.782(12)
B9' B12' 1.785(12)
B9 B10 1.778(12)
B9 B12 1.780(12)
B10 B12 1.755(12)
B10 B11 1.776(12)
B10' B12' 1.769(11)
B10' B11' 1.786(10)
B11 B12 1.771(12)
B11' B12' 1.783(11)
